data_2219931
loop_
_publ_author_name
'Fan, Xuyang'
'Huang, Xingcai'
'Wang, Kaitong'
'Sun, Tao'
'Wu, Huilu'

_publ_section_title
;(2-Hydroxybenzoato-\k<i>O</i>^1^)[tris(1-methylbenzimidazol-2-ylmethyl-\k<i>N</i>^3^)amine-\k<i>N</i>]cobalt(II)
 perchlorate dimethylformamide sesquisolvate
;
_journal_coeditor_code LH2710
_journal_issue 11
_journal_name_full 'Acta Crystallographica Section E'
_journal_page_first m1455
_journal_paper_doi 10.1107/S1600536808033758
_journal_volume 64
_journal_year 2008
_chemical_formula_iupac '[Co (C7 H5 O3) (C27 H27 N7)] Cl O4, 1.5C3 H7 N O'
_chemical_formula_moiety 'C34 H32 Co N7 O3 +, Cl O4 -, 1.5(C3 H7 N O)'
_chemical_formula_sum 'C38.5 H42.5 Cl Co N8.5 O8.5'
_chemical_formula_weight 854.69
_chemical_name_systematic
;
(2-Hydroxybenzoato-\kO^1^)[tris(1-methylbenzimidazol-2-ylmethyl-\kN^3^)amine-
\kN]cobalt(II) perchlorate dimethylformamide sesquisolvate
;
_space_group_IT_number 15
_symmetry_cell_setting monoclinic
_symmetry_space_group_name_Hall '-C 2yc'
_symmetry_space_group_name_H-M 'C 1 2/c 1'
_atom_sites_solution_hydrogens geom
_atom_sites_solution_primary direct
_atom_sites_solution_secondary difmap
_cell_angle_alpha 90.00
_cell_angle_beta 102.9130(10)
_cell_angle_gamma 90.00
_cell_formula_units_Z 8
_cell_length_a 27.7516(5)
_cell_length_b 11.4051(2)
_cell_length_c 25.0827(5)
_cell_measurement_reflns_used 8867
_cell_measurement_temperature 153(2)
_cell_measurement_theta_max 27.48
_cell_measurement_theta_min 3.01
_cell_volume 7738.1(3)
_computing_cell_refinement 'RAPID-AUTO (Rigaku/MSC, 2004)'
_computing_data_collection 'RAPID-AUTO (Rigaku/MSC, 2004)'
_computing_data_reduction 'RAPID-AUTO (Rigaku/MSC, 2004)'
_computing_molecular_graphics 'SHELXTL (Sheldrick, 2008) and PLATON (Spek, 2003)'
_computing_publication_material 'SHELXTL (Sheldrick, 2008)'
_computing_structure_refinement 'SHELXL97 (Sheldrick, 2008)'
_computing_structure_solution 'SHELXS97 (Sheldrick, 2008)'
_diffrn_ambient_temperature 153(2)
_diffrn_measured_fraction_theta_full 0.998
_diffrn_measured_fraction_theta_max 0.998
_diffrn_measurement_device_type 'Rigaku R-Axis Spider'
_diffrn_measurement_method \w
_diffrn_radiation_monochromator graphite
_diffrn_radiation_source 'rotating anode'
_diffrn_radiation_type MoK\a
_diffrn_radiation_wavelength 0.71073
_diffrn_reflns_av_R_equivalents 0.0289
_diffrn_reflns_av_sigmaI/netI 0.0259
_diffrn_reflns_limit_h_max 36
_diffrn_reflns_limit_h_min -36
_diffrn_reflns_limit_k_max 14
_diffrn_reflns_limit_k_min -13
_diffrn_reflns_limit_l_max 32
_diffrn_reflns_limit_l_min -32
_diffrn_reflns_number 36824
_diffrn_reflns_theta_full 27.48
_diffrn_reflns_theta_max 27.48
_diffrn_reflns_theta_min 3.01
_diffrn_standards_decay_% 0
_diffrn_standards_interval_count 0
_diffrn_standards_interval_time 0
_diffrn_standards_number 0
_exptl_absorpt_coefficient_mu 0.579
_exptl_absorpt_correction_T_max 0.8881
_exptl_absorpt_correction_T_min 0.8230
_exptl_absorpt_correction_type empirical
_exptl_absorpt_process_details '(ABSCOR; Higashi, 1995)'
_exptl_crystal_colour red
_exptl_crystal_density_diffrn 1.467
_exptl_crystal_density_method 'not measured'
_exptl_crystal_description block
_exptl_crystal_F_000 3560
_exptl_crystal_size_max 0.35
_exptl_crystal_size_mid 0.25
_exptl_crystal_size_min 0.21
_refine_diff_density_max 0.553
_refine_diff_density_min -0.690
_refine_ls_extinction_coef 0.00040(8)
_refine_ls_extinction_expression Fc^*^=kFc[1+0.001xFc^2^\l^3^/sin(2\q)]^-1/4^
_refine_ls_extinction_method 'SHELXL97 (Sheldrick, 2008)'
_refine_ls_goodness_of_fit_ref 0.997
_refine_ls_hydrogen_treatment mixed
_refine_ls_matrix_type full
_refine_ls_number_parameters 600
_refine_ls_number_reflns 8867
_refine_ls_number_restraints 8
_refine_ls_restrained_S_all 0.998
_refine_ls_R_factor_all 0.0539
_refine_ls_R_factor_gt 0.0390
_refine_ls_shift/su_max 0.003
_refine_ls_shift/su_mean 0.000
_refine_ls_structure_factor_coef Fsqd
_refine_ls_weighting_details 'calc w=1/[\s^2^(Fo^2^)+(0.068P)^2^+9.5996P] where P=(Fo^2^+2Fc^2^)/3'
_refine_ls_weighting_scheme calc
_refine_ls_wR_factor_gt 0.1061
_refine_ls_wR_factor_ref 0.1213
_reflns_number_gt 6936
_reflns_number_total 8867
_reflns_threshold_expression I>2\s(I)
_cod_data_source_file lh2710.cif
_cod_data_source_block I
_cod_original_cell_volume 7738.1(2)
_cod_original_sg_symbol_H-M 'C 2/c'
_cod_original_formula_sum 'C38.50 H42.50 Cl Co N8.50 O8.50'
_cod_database_code 2219931
_cod_database_fobs_code 2219931

loop_
_symmetry_equiv_pos_as_xyz
'x, y, z'
'-x, y, -z+1/2'
'x+1/2, y+1/2, z'
'-x+1/2, y+1/2, -z+1/2'
'-x, -y, -z'
'x, -y, z-1/2'
'-x+1/2, -y+1/2, -z'
'x+1/2, -y+1/2, z-1/2'

loop_
_atom_site_type_symbol
_atom_site_label
_atom_site_fract_x
_atom_site_fract_y
_atom_site_fract_z
_atom_site_U_iso_or_equiv
_atom_site_adp_type
_atom_site_calc_flag
_atom_site_refinement_flags
_atom_site_occupancy
_atom_site_disorder_assembly
_atom_site_disorder_group
Co Co 0.643165(9) 0.84449(2) 0.588680(11) 0.02494(9) Uani d . 1 . .
Cl Cl 0.55437(2) 0.47251(5) 0.39942(3) 0.04547(16) Uani d D 1 . .
O O1 0.68856(6) 0.98332(13) 0.60019(7) 0.0343(3) Uani d . 1 . .
O O2 0.63229(6) 1.11734(14) 0.60628(7) 0.0363(4) Uani d . 1 . .
O O3 0.65477(7) 1.33445(15) 0.61296(9) 0.0483(4) Uani d D 1 . .
O O4 0.5566(2) 0.5994(6) 0.4022(3) 0.0536(14) Uani d P 0.50 A 1
O O5 0.5532(3) 0.4355(6) 0.4534(2) 0.0541(15) Uani d P 0.50 A 1
O O4' 0.5477(4) 0.5840(9) 0.3758(6) 0.170(6) Uani d P 0.50 A 2
O O5' 0.5428(4) 0.4645(10) 0.4537(2) 0.149(6) Uani d PD 0.50 A 2
O O6 0.51748(9) 0.4069(3) 0.36336(10) 0.0897(9) Uani d . 1 A .
O O7 0.60101(8) 0.4325(2) 0.39541(13) 0.0805(8) Uani d . 1 A .
O O8 0.69071(10) 1.5259(2) 0.73387(11) 0.0745(7) Uani d . 1 . .
N N1 0.69868(6) 0.73142(15) 0.57844(7) 0.0268(3) Uani d . 1 . .
N N2 0.72198(7) 0.58434(16) 0.53149(7) 0.0308(4) Uani d . 1 . .
N N3 0.61529(6) 0.80894(16) 0.65624(7) 0.0298(4) Uani d . 1 . .
N N4 0.58874(7) 0.68285(18) 0.71079(8) 0.0354(4) Uani d . 1 . .
N N5 0.58656(6) 0.87214(15) 0.52153(7) 0.0270(4) Uani d . 1 . .
N N6 0.51379(6) 0.82005(16) 0.46910(8) 0.0310(4) Uani d . 1 . .
N N7 0.60565(6) 0.66102(15) 0.57089(7) 0.0282(4) Uani d . 1 . .
N N8 0.71852(8) 1.34132(19) 0.75418(9) 0.0435(5) Uani d . 1 . .
C C1 0.63219(8) 0.59755(19) 0.53486(9) 0.0309(4) Uani d . 1 . .
H H1A 0.6169 0.6144 0.4961 0.037 Uiso calc R 1 . .
H H1B 0.6305 0.5120 0.5408 0.037 Uiso calc R 1 . .
C C2 0.68453(8) 0.63739(18) 0.54816(9) 0.0280(4) Uani d . 1 . .
C C3 0.71908(9) 0.4812(2) 0.49655(10) 0.0392(5) Uani d . 1 . .
H H3A 0.7280 0.4112 0.5193 0.047 Uiso calc R 1 . .
H H3B 0.7420 0.4901 0.4723 0.047 Uiso calc R 1 . .
H H3C 0.6853 0.4729 0.4746 0.047 Uiso calc R 1 . .
C C4 0.76444(8) 0.64746(18) 0.55368(9) 0.0300(4) Uani d . 1 . .
C C5 0.81369(9) 0.6297(2) 0.55124(10) 0.0376(5) Uani d . 1 . .
H H5 0.8234 0.5670 0.5310 0.045 Uiso calc R 1 . .
C C6 0.84761(8) 0.7087(2) 0.57998(10) 0.0398(5) Uani d . 1 . .
H H6 0.8816 0.6999 0.5795 0.048 Uiso calc R 1 . .
C C7 0.83338(8) 0.8009(2) 0.60954(10) 0.0369(5) Uani d . 1 . .
H H7 0.8578 0.8534 0.6286 0.044 Uiso calc R 1 . .
C C8 0.78428(8) 0.81783(19) 0.61179(9) 0.0307(4) Uani d . 1 . .
H H8 0.7748 0.8806 0.6321 0.037 Uiso calc R 1 . .
C C9 0.74962(7) 0.73929(18) 0.58308(8) 0.0275(4) Uani d . 1 . .
C C10 0.61014(8) 0.6048(2) 0.62462(9) 0.0346(5) Uani d . 1 . .
H H10A 0.6429 0.5668 0.6363 0.042 Uiso calc R 1 . .
H H10B 0.5842 0.5443 0.6227 0.042 Uiso calc R 1 . .
C C11 0.60428(7) 0.69829(19) 0.66407(9) 0.0309(4) Uani d . 1 . .
C C12 0.57561(10) 0.5741(2) 0.73431(11) 0.0467(6) Uani d . 1 . .
H H12A 0.5716 0.5117 0.7068 0.056 Uiso calc R 1 . .
H H12B 0.5445 0.5848 0.7461 0.056 Uiso calc R 1 . .
H H12C 0.6019 0.5525 0.7659 0.056 Uiso calc R 1 . .
C C13 0.59032(8) 0.7915(2) 0.73578(10) 0.0368(5) Uani d . 1 . .
C C14 0.57893(10) 0.8257(3) 0.78514(11) 0.0483(6) Uani d . 1 . .
H H14 0.5672 0.7713 0.8080 0.058 Uiso calc R 1 . .
C C15 0.58553(12) 0.9414(3) 0.79863(12) 0.0591(8) Uani d . 1 . .
H H15 0.5784 0.9683 0.8319 0.071 Uiso calc R 1 . .
C C16 0.60248(12) 1.0213(3) 0.76483(12) 0.0583(8) Uani d . 1 . .
H H16 0.6070 1.1009 0.7760 0.070 Uiso calc R 1 . .
C C17 0.61291(10) 0.9877(2) 0.71532(11) 0.0444(6) Uani d . 1 . .
H H17 0.6237 1.0429 0.6921 0.053 Uiso calc R 1 . .
C C18 0.60693(8) 0.8704(2) 0.70135(9) 0.0344(5) Uani d . 1 . .
C C19 0.55367(7) 0.68142(18) 0.54340(9) 0.0311(4) Uani d . 1 . .
H H19A 0.5332 0.6897 0.5708 0.037 Uiso calc R 1 . .
H H19B 0.5409 0.6145 0.5192 0.037 Uiso calc R 1 . .
C C20 0.55149(7) 0.79069(18) 0.51077(8) 0.0281(4) Uani d . 1 . .
C C21 0.47023(8) 0.7489(2) 0.44631(10) 0.0385(5) Uani d . 1 . .
H H21A 0.4767 0.7009 0.4163 0.046 Uiso calc R 1 . .
H H21B 0.4419 0.8004 0.4325 0.046 Uiso calc R 1 . .
H H21C 0.4629 0.6977 0.4749 0.046 Uiso calc R 1 . .
C C22 0.52446(8) 0.92923(19) 0.45085(9) 0.0311(4) Uani d . 1 . .
C C23 0.49798(9) 1.0012(2) 0.40966(9) 0.0376(5) Uani d . 1 . .
H H23 0.4666 0.9790 0.3882 0.045 Uiso calc R 1 . .
C C24 0.51983(9) 1.1062(2) 0.40184(10) 0.0415(6) Uani d . 1 . .
H H24 0.5030 1.1578 0.3741 0.050 Uiso calc R 1 . .
C C25 0.56612(9) 1.1395(2) 0.43353(10) 0.0388(5) Uani d . 1 . .
H H25 0.5800 1.2125 0.4265 0.047 Uiso calc R 1 . .
C C26 0.59188(8) 1.06819(19) 0.47479(9) 0.0330(5) Uani d . 1 . .
H H26 0.6232 1.0910 0.4963 0.040 Uiso calc R 1 . .
C C27 0.57031(8) 0.96123(18) 0.48382(8) 0.0288(4) Uani d . 1 . .
C C28 0.67583(8) 1.08797(19) 0.60662(8) 0.0297(4) Uani d . 1 . .
C C29 0.71489(8) 1.18065(18) 0.61520(8) 0.0298(4) Uani d . 1 . .
C C30 0.76472(8) 1.1523(2) 0.62112(10) 0.0359(5) Uani d . 1 . .
H H30 0.7739 1.0724 0.6195 0.043 Uiso calc R 1 . .
C C31 0.80089(9) 1.2374(2) 0.62929(11) 0.0446(6) Uani d . 1 . .
H H31 0.8345 1.2166 0.6323 0.053 Uiso calc R 1 . .
C C32 0.78756(10) 1.3542(2) 0.63310(11) 0.0445(6) Uani d . 1 . .
H H32 0.8123 1.4132 0.6392 0.053 Uiso calc R 1 . .
C C33 0.73888(10) 1.3848(2) 0.62805(10) 0.0407(5) Uani d . 1 . .
H H33 0.7302 1.4647 0.6311 0.049 Uiso calc R 1 . .
C C34 0.70224(9) 1.29931(19) 0.61845(9) 0.0346(5) Uani d . 1 . .
C C35 0.6705(3) 1.2899(6) 0.7445(3) 0.0629(17) Uani d P 0.50 B 1
H H35A 0.6455 1.3508 0.7329 0.075 Uiso calc PR 0.50 B 1
H H35B 0.6656 1.2530 0.7781 0.075 Uiso calc PR 0.50 B 1
H H35C 0.6675 1.2305 0.7157 0.075 Uiso calc PR 0.50 B 1
C C36 0.7614(3) 1.2675(7) 0.7674(3) 0.0648(18) Uani d P 0.50 B 1
H H36A 0.7611 1.2126 0.7373 0.078 Uiso calc PR 0.50 B 1
H H36B 0.7611 1.2236 0.8009 0.078 Uiso calc PR 0.50 B 1
H H36C 0.7913 1.3160 0.7731 0.078 Uiso calc PR 0.50 B 1
C C37 0.7221(2) 1.4602(5) 0.7472(2) 0.0475(12) Uani d P 0.50 B 1
H H37 0.7546 1.4915 0.7544 0.057 Uiso calc PR 0.50 B 1
C C35' 0.7025(3) 1.2156(6) 0.7539(3) 0.0683(18) Uani d P 0.50 B 2
H H35D 0.6663 1.2114 0.7436 0.082 Uiso calc PR 0.50 B 2
H H35E 0.7143 1.1819 0.7904 0.082 Uiso calc PR 0.50 B 2
H H35F 0.7164 1.1714 0.7274 0.082 Uiso calc PR 0.50 B 2
C C36' 0.7701(2) 1.3623(10) 0.7691(3) 0.080(3) Uani d P 0.50 B 2
H H36D 0.7766 1.4460 0.7651 0.097 Uiso calc PR 0.50 B 2
H H36E 0.7867 1.3168 0.7454 0.097 Uiso calc PR 0.50 B 2
H H36F 0.7828 1.3388 0.8073 0.097 Uiso calc PR 0.50 B 2
C C37' 0.6846(2) 1.4203(5) 0.7383(2) 0.0480(12) Uani d P 0.50 B 2
H H37' 0.6514 1.3932 0.7292 0.058 Uiso calc PR 0.50 B 2
O O9 0.5719(3) 1.3091(6) 0.7098(5) 0.179(5) Uani d PD 0.50 . .
N N9 0.5049(3) 1.2538(6) 0.7471(4) 0.123(4) Uani d PD 0.50 . .
C C38 0.5482(3) 1.3038(6) 0.7456(5) 0.190(10) Uani d PD 0.50 . .
H H38 0.5635 1.3427 0.7786 0.209 Uiso calc PR 0.50 . .
C C39 0.4840(6) 1.1958(13) 0.6957(4) 0.160(6) Uani d PD 0.50 . .
H H39A 0.4904 1.1114 0.6996 0.176 Uiso calc PR 0.50 . .
H H39B 0.4993 1.2272 0.6671 0.176 Uiso calc PR 0.50 . .
H H39C 0.4483 1.2098 0.6858 0.176 Uiso calc PR 0.50 . .
C C40 0.4795(5) 1.2510(9) 0.7916(5) 0.178(9) Uani d PD 0.50 . .
H H40A 0.4468 1.2154 0.7788 0.196 Uiso calc PR 0.50 . .
H H40B 0.4757 1.3311 0.8042 0.196 Uiso calc PR 0.50 . .
H H40C 0.4987 1.2046 0.8219 0.196 Uiso calc PR 0.50 . .
H H3O 0.6388(14) 1.273(2) 0.6093(19) 0.105(15) Uiso d D 1 . .

loop_
_atom_site_aniso_label
_atom_site_aniso_U_11
_atom_site_aniso_U_22
_atom_site_aniso_U_33
_atom_site_aniso_U_12
_atom_site_aniso_U_13
_atom_site_aniso_U_23
Co 0.01968(14) 0.02878(15) 0.02593(15) 0.00379(10) 0.00417(10) -0.00125(10)
Cl 0.0303(3) 0.0401(3) 0.0677(4) -0.0048(2) 0.0147(3) -0.0054(3)
O1 0.0290(8) 0.0313(8) 0.0419(9) 0.0008(6) 0.0066(7) -0.0045(7)
O2 0.0282(8) 0.0369(8) 0.0412(9) 0.0054(6) 0.0021(7) -0.0030(7)
O3 0.0406(10) 0.0359(9) 0.0617(12) 0.0087(8) -0.0028(9) -0.0007(8)
O4 0.039(3) 0.039(3) 0.088(4) 0.009(2) 0.026(3) -0.005(2)
O5 0.073(4) 0.059(3) 0.034(2) -0.026(3) 0.018(2) -0.005(2)
O4' 0.071(5) 0.055(5) 0.360(19) -0.005(3) -0.008(8) 0.070(8)
O5' 0.096(6) 0.219(12) 0.165(8) -0.092(7) 0.097(6) -0.155(8)
O6 0.0636(15) 0.137(2) 0.0601(15) -0.0444(16) -0.0049(12) 0.0005(15)
O7 0.0498(13) 0.0572(13) 0.145(3) 0.0048(10) 0.0438(15) -0.0073(14)
O8 0.0856(18) 0.0598(14) 0.0745(16) 0.0111(13) 0.0105(14) -0.0031(12)
N1 0.0214(8) 0.0309(8) 0.0279(9) 0.0041(6) 0.0048(7) 0.0005(7)
N2 0.0303(9) 0.0347(9) 0.0282(9) 0.0084(7) 0.0081(7) -0.0008(7)
N3 0.0260(8) 0.0377(9) 0.0261(9) 0.0038(7) 0.0067(7) 0.0004(7)
N4 0.0282(9) 0.0460(11) 0.0327(10) 0.0032(8) 0.0082(8) 0.0073(8)
N5 0.0216(8) 0.0318(9) 0.0277(9) 0.0050(6) 0.0056(7) -0.0001(7)
N6 0.0215(8) 0.0392(10) 0.0309(9) 0.0067(7) 0.0027(7) -0.0035(8)
N7 0.0219(8) 0.0307(9) 0.0312(9) 0.0043(6) 0.0043(7) -0.0005(7)
N8 0.0383(11) 0.0563(13) 0.0327(11) 0.0034(9) 0.0014(9) -0.0020(9)
C1 0.0275(10) 0.0319(10) 0.0326(11) 0.0043(8) 0.0048(9) -0.0049(9)
C2 0.0261(10) 0.0302(10) 0.0270(10) 0.0071(8) 0.0043(8) 0.0016(8)
C3 0.0453(13) 0.0380(12) 0.0345(12) 0.0099(10) 0.0095(10) -0.0068(10)
C4 0.0290(10) 0.0343(11) 0.0276(10) 0.0059(8) 0.0084(8) 0.0039(8)
C5 0.0335(12) 0.0435(12) 0.0401(13) 0.0112(9) 0.0175(10) 0.0042(10)
C6 0.0253(10) 0.0526(14) 0.0453(14) 0.0070(10) 0.0160(10) 0.0086(11)
C7 0.0266(10) 0.0455(12) 0.0389(12) -0.0012(9) 0.0082(9) 0.0080(10)
C8 0.0276(10) 0.0364(11) 0.0288(11) 0.0035(8) 0.0081(8) 0.0038(9)
C9 0.0233(9) 0.0329(10) 0.0267(10) 0.0066(8) 0.0066(8) 0.0065(8)
C10 0.0329(11) 0.0349(11) 0.0359(12) 0.0049(9) 0.0076(9) 0.0061(9)
C11 0.0222(9) 0.0385(11) 0.0309(11) 0.0040(8) 0.0036(8) 0.0046(9)
C12 0.0444(14) 0.0499(14) 0.0482(15) 0.0031(11) 0.0155(12) 0.0151(12)
C13 0.0278(11) 0.0500(13) 0.0329(12) 0.0034(9) 0.0077(9) 0.0017(10)
C14 0.0449(14) 0.0683(17) 0.0354(13) 0.0009(12) 0.0168(11) 0.0040(12)
C15 0.074(2) 0.0709(19) 0.0400(15) -0.0026(16) 0.0300(15) -0.0112(14)
C16 0.076(2) 0.0564(17) 0.0509(17) -0.0079(14) 0.0318(16) -0.0155(13)
C17 0.0511(15) 0.0488(14) 0.0379(13) -0.0048(11) 0.0197(12) -0.0071(11)
C18 0.0273(10) 0.0470(13) 0.0298(11) 0.0035(9) 0.0079(9) -0.0007(9)
C19 0.0216(9) 0.0326(10) 0.0374(12) 0.0009(8) 0.0029(8) -0.0009(9)
C20 0.0203(9) 0.0343(10) 0.0293(10) 0.0060(8) 0.0049(8) -0.0036(8)
C21 0.0221(10) 0.0480(13) 0.0413(13) 0.0037(9) -0.0018(9) -0.0089(10)
C22 0.0271(10) 0.0389(11) 0.0277(10) 0.0117(8) 0.0070(8) -0.0015(9)
C23 0.0321(11) 0.0519(14) 0.0281(11) 0.0171(10) 0.0049(9) 0.0002(10)
C24 0.0459(14) 0.0485(13) 0.0315(12) 0.0238(11) 0.0116(10) 0.0068(10)
C25 0.0492(14) 0.0357(12) 0.0357(12) 0.0135(10) 0.0185(11) 0.0035(9)
C26 0.0332(11) 0.0352(11) 0.0328(11) 0.0063(9) 0.0120(9) -0.0020(9)
C27 0.0270(10) 0.0348(10) 0.0254(10) 0.0105(8) 0.0079(8) -0.0012(8)
C28 0.0276(10) 0.0351(11) 0.0250(10) 0.0029(8) 0.0030(8) -0.0014(8)
C29 0.0327(11) 0.0336(10) 0.0223(10) 0.0017(8) 0.0042(8) -0.0011(8)
C30 0.0337(11) 0.0384(12) 0.0370(12) -0.0007(9) 0.0108(10) -0.0087(9)
C31 0.0360(12) 0.0503(14) 0.0491(15) -0.0065(10) 0.0131(11) -0.0109(12)
C32 0.0498(15) 0.0435(13) 0.0403(14) -0.0128(11) 0.0103(11) -0.0028(11)
C33 0.0522(15) 0.0318(11) 0.0356(12) -0.0020(10) 0.0042(11) 0.0027(10)
C34 0.0415(12) 0.0332(11) 0.0258(11) 0.0040(9) 0.0008(9) 0.0012(9)
C35 0.073(4) 0.062(4) 0.052(4) -0.028(3) 0.011(3) -0.011(3)
C36 0.074(5) 0.072(4) 0.048(4) 0.027(4) 0.013(3) 0.007(3)
C37 0.047(3) 0.044(3) 0.047(3) -0.005(2) 0.000(2) -0.001(2)
C35' 0.106(6) 0.055(4) 0.044(3) 0.011(4) 0.019(4) -0.004(3)
C36' 0.027(3) 0.170(9) 0.040(3) 0.015(4) -0.001(2) -0.005(5)
C37' 0.035(3) 0.059(3) 0.046(3) 0.002(2) 0.002(2) -0.006(3)
O9 0.075(5) 0.085(4) 0.389(16) -0.020(4) 0.079(7) 0.035(7)
N9 0.161(9) 0.078(4) 0.111(7) 0.050(8) -0.012(7) 0.027(8)
C38 0.045(5) 0.052(5) 0.47(3) -0.007(4) 0.040(10) 0.051(9)
C39 0.187(14) 0.228(15) 0.076(7) -0.104(12) 0.051(8) -0.026(8)
C40 0.129(13) 0.099(9) 0.24(2) 0.009(8) -0.107(14) -0.014(10)

loop_
_atom_type_symbol
_atom_type_description
_atom_type_scat_dispersion_real
_atom_type_scat_dispersion_imag
_atom_type_scat_source
C C 0.0033 0.0016 'International Tables Vol C Tables 4.2.6.8 and 6.1.1.4'
H H 0.0000 0.0000 'International Tables Vol C Tables 4.2.6.8 and 6.1.1.4'
N N 0.0061 0.0033 'International Tables Vol C Tables 4.2.6.8 and 6.1.1.4'
O O 0.0106 0.0060 'International Tables Vol C Tables 4.2.6.8 and 6.1.1.4'
Cl Cl 0.1484 0.1585 'International Tables Vol C Tables 4.2.6.8 and 6.1.1.4'
Co Co 0.3494 0.9721 'International Tables Vol C Tables 4.2.6.8 and 6.1.1.4'

loop_
_geom_angle_atom_site_label_1
_geom_angle_atom_site_label_2
_geom_angle_atom_site_label_3
_geom_angle
O1 Co N3 112.19(7)
O1 Co N5 109.74(7)
N3 Co N5 110.28(7)
O1 Co N1 92.79(6)
N3 Co N1 114.05(7)
N5 Co N1 116.62(7)
O1 Co N7 167.07(6)
N3 Co N7 75.33(7)
N5 Co N7 75.78(7)
N1 Co N7 74.35(6)
O7 Cl O4' 107.6(5)
O7 Cl O6 109.26(18)
O4' Cl O6 101.7(5)
O7 Cl O5 100.9(4)
O4' Cl O5 130.0(7)
O6 Cl O5 106.4(3)
O7 Cl O4 107.4(2)
O6 Cl O4 125.1(3)
O5 Cl O4 105.1(4)
O7 Cl O5' 116.4(5)
O4' Cl O5' 114.4(8)
O6 Cl O5' 106.4(4)
O4 Cl O5' 91.9(5)
C28 O1 Co 125.40(14)
C34 O3 H3O 104(3)
C37 O8 C37' 55.9(4)
C2 N1 C9 105.39(16)
C2 N1 Co 116.30(13)
C9 N1 Co 135.93(14)
C2 N2 C4 106.70(17)
C2 N2 C3 127.30(19)
C4 N2 C3 126.00(18)
C11 N3 C18 105.86(18)
C11 N3 Co 116.92(14)
C18 N3 Co 137.05(15)
C11 N4 C13 107.02(19)
C11 N4 C12 128.5(2)
C13 N4 C12 124.4(2)
C20 N5 C27 105.11(17)
C20 N5 Co 116.76(14)
C27 N5 Co 137.81(15)
C20 N6 C22 107.13(18)
C20 N6 C21 126.7(2)
C22 N6 C21 126.20(19)
C19 N7 C10 111.79(17)
C19 N7 C1 111.19(17)
C10 N7 C1 113.26(16)
C19 N7 Co 107.24(12)
C10 N7 Co 105.81(13)
C1 N7 Co 107.11(12)
C37' N8 C37 49.1(4)
C37' N8 C36' 125.7(5)
C37 N8 C36' 76.7(5)
C37' N8 C35 69.4(4)
C37 N8 C35 118.4(4)
C36' N8 C35 164.8(6)
C37' N8 C36 169.8(5)
C37 N8 C36 121.9(5)
C36' N8 C36 45.7(4)
C35 N8 C36 119.6(5)
C37' N8 C35' 117.8(4)
C37 N8 C35' 166.5(4)
C36' N8 C35' 116.3(6)
C35 N8 C35' 48.8(4)
C36 N8 C35' 70.8(5)
N7 C1 C2 107.99(17)
N7 C1 H1A 110.1
C2 C1 H1A 110.1
N7 C1 H1B 110.1
C2 C1 H1B 110.1
H1A C1 H1B 108.4
N1 C2 N2 113.07(18)
N1 C2 C1 121.77(17)
N2 C2 C1 125.16(19)
N2 C3 H3A 109.5
N2 C3 H3B 109.5
H3A C3 H3B 109.5
N2 C3 H3C 109.5
H3A C3 H3C 109.5
H3B C3 H3C 109.5
N2 C4 C9 106.12(17)
N2 C4 C5 131.3(2)
C9 C4 C5 122.6(2)
C6 C5 C4 116.2(2)
C6 C5 H5 121.9
C4 C5 H5 121.9
C5 C6 C7 121.9(2)
C5 C6 H6 119.1
C7 C6 H6 119.1
C8 C7 C6 121.6(2)
C8 C7 H7 119.2
C6 C7 H7 119.2
C7 C8 C9 117.4(2)
C7 C8 H8 121.3
C9 C8 H8 121.3
C8 C9 C4 120.37(18)
C8 C9 N1 130.91(19)
C4 C9 N1 108.70(18)
N7 C10 C11 107.28(17)
N7 C10 H10A 110.3
C11 C10 H10A 110.3
N7 C10 H10B 110.3
C11 C10 H10B 110.3
H10A C10 H10B 108.5
N3 C11 N4 112.5(2)
N3 C11 C10 121.43(19)
N4 C11 C10 126.0(2)
N4 C12 H12A 109.5
N4 C12 H12B 109.5
H12A C12 H12B 109.5
N4 C12 H12C 109.5
H12A C12 H12C 109.5
H12B C12 H12C 109.5
N4 C13 C18 106.18(19)
N4 C13 C14 131.2(2)
C18 C13 C14 122.6(2)
C15 C14 C13 116.4(2)
C15 C14 H14 121.8
C13 C14 H14 121.8
C14 C15 C16 121.7(2)
C14 C15 H15 119.1
C16 C15 H15 119.1
C17 C16 C15 121.9(3)
C17 C16 H16 119.1
C15 C16 H16 119.1
C18 C17 C16 117.1(2)
C18 C17 H17 121.5
C16 C17 H17 121.5
C17 C18 N3 131.3(2)
C17 C18 C13 120.3(2)
N3 C18 C13 108.4(2)
N7 C19 C20 107.80(16)
N7 C19 H19A 110.1
C20 C19 H19A 110.1
N7 C19 H19B 110.1
C20 C19 H19B 110.1
H19A C19 H19B 108.5
N5 C20 N6 113.01(19)
N5 C20 C19 122.49(19)
N6 C20 C19 124.46(19)
N6 C21 H21A 109.5
N6 C21 H21B 109.5
H21A C21 H21B 109.5
N6 C21 H21C 109.5
H21A C21 H21C 109.5
H21B C21 H21C 109.5
N6 C22 C23 131.3(2)
N6 C22 C27 105.83(18)
C23 C22 C27 122.9(2)
C24 C23 C22 116.2(2)
C24 C23 H23 121.9
C22 C23 H23 121.9
C23 C24 C25 122.1(2)
C23 C24 H24 118.9
C25 C24 H24 118.9
C26 C25 C24 121.3(2)
C26 C25 H25 119.4
C24 C25 H25 119.4
C25 C26 C27 117.7(2)
C25 C26 H26 121.1
C27 C26 H26 121.1
N5 C27 C26 131.3(2)
N5 C27 C22 108.91(19)
C26 C27 C22 119.7(2)
O2 C28 O1 123.2(2)
O2 C28 C29 118.65(19)
O1 C28 C29 118.11(18)
C30 C29 C34 118.1(2)
C30 C29 C28 121.39(19)
C34 C29 C28 120.5(2)
C31 C30 C29 121.6(2)
C31 C30 H30 119.2
C29 C30 H30 119.2
C30 C31 C32 119.2(2)
C30 C31 H31 120.4
C32 C31 H31 120.4
C33 C32 C31 120.5(2)
C33 C32 H32 119.7
C31 C32 H32 119.7
C32 C33 C34 120.3(2)
C32 C33 H33 119.9
C34 C33 H33 119.9
O3 C34 C33 117.9(2)
O3 C34 C29 121.9(2)
C33 C34 C29 120.2(2)
N8 C35 H35A 109.5
N8 C35 H35B 109.5
N8 C35 H35C 109.5
N8 C36 H36A 109.5
N8 C36 H36B 109.5
N8 C36 H36C 109.5
O8 C37 N8 127.9(5)
O8 C37 H37 116.1
N8 C37 H37 116.1
N8 C35' H35D 109.5
N8 C35' H35E 109.5
H35D C35' H35E 109.5
N8 C35' H35F 109.5
H35D C35' H35F 109.5
H35E C35' H35F 109.5
N8 C36' H36D 109.5
N8 C36' H36E 109.5
H36D C36' H36E 109.5
N8 C36' H36F 109.5
H36D C36' H36F 109.5
H36E C36' H36F 109.5
O8 C37' N8 127.1(5)
O8 C37' H37' 116.4
N8 C37' H37' 116.4
C38 N9 C40 128.8(11)
C38 N9 C39 110.7(11)
C40 N9 C39 120.5(9)
O9 C38 N9 132.3(10)
O9 C38 H38 113.9
N9 C38 H38 113.9
N9 C39 H39A 109.5
N9 C39 H39B 109.5
H39A C39 H39B 109.5
N9 C39 H39C 109.5
H39A C39 H39C 109.5
H39B C39 H39C 109.5
N9 C40 H40A 109.5
N9 C40 H40B 109.5
H40A C40 H40B 109.5
N9 C40 H40C 109.5
H40A C40 H40C 109.5
H40B C40 H40C 109.5

loop_
_geom_bond_atom_site_label_1
_geom_bond_atom_site_label_2
_geom_bond_distance
Co O1 2.0038(15)
Co N3 2.0543(17)
Co N5 2.0546(17)
Co N1 2.0687(16)
Co N7 2.3353(17)
Cl O7 1.397(2)
Cl O4' 1.398(10)
Cl O6 1.419(2)
Cl O5 1.424(4)
Cl O4 1.450(7)
Cl O5' 1.470(3)
O1 C28 1.265(3)
O2 C28 1.252(3)
O3 C34 1.354(3)
O3 H3O 0.82(3)
O8 C37 1.142(6)
O8 C37' 1.225(6)
N1 C2 1.322(3)
N1 C9 1.395(2)
N2 C2 1.347(3)
N2 C4 1.387(3)
N2 C3 1.458(3)
N3 C11 1.323(3)
N3 C18 1.394(3)
N4 C11 1.348(3)
N4 C13 1.385(3)
N4 C12 1.454(3)
N5 C20 1.329(3)
N5 C27 1.393(3)
N6 C20 1.346(3)
N6 C22 1.381(3)
N6 C21 1.462(3)
N7 C19 1.472(3)
N7 C10 1.472(3)
N7 C1 1.477(3)
N8 C37' 1.300(6)
N8 C37 1.373(6)
N8 C36' 1.418(7)
N8 C35 1.426(6)
N8 C36 1.435(7)
N8 C35' 1.501(7)
C1 C2 1.487(3)
C1 H1A 0.9900
C1 H1B 0.9900
C3 H3A 0.9800
C3 H3B 0.9800
C3 H3C 0.9800
C4 C9 1.395(3)
C4 C5 1.397(3)
C5 C6 1.383(4)
C5 H5 0.9500
C6 C7 1.393(3)
C6 H6 0.9500
C7 C8 1.390(3)
C7 H7 0.9500
C8 C9 1.392(3)
C8 H8 0.9500
C10 C11 1.488(3)
C10 H10A 0.9900
C10 H10B 0.9900
C12 H12A 0.9800
C12 H12B 0.9800
C12 H12C 0.9800
C13 C18 1.395(3)
C13 C14 1.400(3)
C14 C15 1.364(4)
C14 H14 0.9500
C15 C16 1.396(4)
C15 H15 0.9500
C16 C17 1.390(3)
C16 H16 0.9500
C17 C18 1.384(3)
C17 H17 0.9500
C19 C20 1.485(3)
C19 H19A 0.9900
C19 H19B 0.9900
C21 H21A 0.9800
C21 H21B 0.9800
C21 H21C 0.9800
C22 C23 1.394(3)
C22 C27 1.402(3)
C23 C24 1.376(4)
C23 H23 0.9500
C24 C25 1.404(4)
C24 H24 0.9500
C25 C26 1.383(3)
C25 H25 0.9500
C26 C27 1.399(3)
C26 H26 0.9500
C28 C29 1.495(3)
C29 C30 1.396(3)
C29 C34 1.405(3)
C30 C31 1.378(3)
C30 H30 0.9500
C31 C32 1.391(4)
C31 H31 0.9500
C32 C33 1.373(4)
C32 H32 0.9500
C33 C34 1.390(3)
C33 H33 0.9500
C35 H35A 0.9800
C35 H35B 0.9800
C35 H35C 0.9800
C36 H36A 0.9800
C36 H36B 0.9800
C36 H36C 0.9800
C37 H37 0.9500
C35' H35D 0.9800
C35' H35E 0.9800
C35' H35F 0.9800
C36' H36D 0.9800
C36' H36E 0.9800
C36' H36F 0.9800
C37' H37' 0.9500
O9 C38 1.229(3)
N9 C38 1.338(3)
N9 C40 1.448(3)
N9 C39 1.450(3)
C38 H38 0.9500
C39 H39A 0.9800
C39 H39B 0.9800
C39 H39C 0.9800
C40 H40A 0.9800
C40 H40B 0.9800
C40 H40C 0.9800

loop_
_geom_hbond_atom_site_label_D
_geom_hbond_atom_site_label_H
_geom_hbond_atom_site_label_A
_geom_hbond_distance_DH
_geom_hbond_distance_HA
_geom_hbond_distance_DA
_geom_hbond_angle_DHA
O3 H3O O2 0.82(3) 1.78(2) 2.550(4) 154(4)

loop_
_geom_torsion_atom_site_label_1
_geom_torsion_atom_site_label_2
_geom_torsion_atom_site_label_3
_geom_torsion_atom_site_label_4
_geom_torsion
N3 Co O1 C28 -66.15(18)
N5 Co O1 C28 56.81(18)
N1 Co O1 C28 176.42(17)
N7 Co O1 C28 170.2(3)
O1 Co N1 C2 -153.11(15)
N3 Co N1 C2 91.05(16)
N5 Co N1 C2 -39.37(17)
N7 Co N1 C2 25.44(15)
O1 Co N1 C9 6.3(2)
N3 Co N1 C9 -109.53(19)
N5 Co N1 C9 120.05(19)
N7 Co N1 C9 -175.1(2)
O1 Co N3 C11 -150.67(15)
N5 Co N3 C11 86.68(16)
N1 Co N3 C11 -46.80(17)
N7 Co N3 C11 18.23(15)
O1 Co N3 C18 23.7(2)
N5 Co N3 C18 -98.9(2)
N1 Co N3 C18 127.6(2)
N7 Co N3 C18 -167.4(2)
O1 Co N5 C20 -175.68(13)
N3 Co N5 C20 -51.60(16)
N1 Co N5 C20 80.57(15)
N7 Co N5 C20 16.56(14)
O1 Co N5 C27 -3.2(2)
N3 Co N5 C27 120.84(19)
N1 Co N5 C27 -107.00(19)
N7 Co N5 C27 -171.0(2)
O1 Co N7 C19 -143.9(3)
N3 Co N7 C19 88.90(14)
N5 Co N7 C19 -26.95(13)
N1 Co N7 C19 -150.39(14)
O1 Co N7 C10 96.7(3)
N3 Co N7 C10 -30.56(12)
N5 Co N7 C10 -146.40(13)
N1 Co N7 C10 90.16(13)
O1 Co N7 C1 -24.4(4)
N3 Co N7 C1 -151.66(14)
N5 Co N7 C1 92.50(14)
N1 Co N7 C1 -30.94(13)
C19 N7 C1 C2 147.90(17)
C10 N7 C1 C2 -85.2(2)
Co N7 C1 C2 31.04(19)
C9 N1 C2 N2 -1.4(2)
Co N1 C2 N2 163.89(13)
C9 N1 C2 C1 178.62(19)
Co N1 C2 C1 -16.1(3)
C4 N2 C2 N1 1.4(2)
C3 N2 C2 N1 -178.2(2)
C4 N2 C2 C1 -178.7(2)
C3 N2 C2 C1 1.8(3)
N7 C1 C2 N1 -13.2(3)
N7 C1 C2 N2 166.79(19)
C2 N2 C4 C9 -0.7(2)
C3 N2 C4 C9 178.8(2)
C2 N2 C4 C5 177.7(2)
C3 N2 C4 C5 -2.8(4)
N2 C4 C5 C6 -178.0(2)
C9 C4 C5 C6 0.2(3)
C4 C5 C6 C7 -0.2(4)
C5 C6 C7 C8 0.2(4)
C6 C7 C8 C9 -0.3(3)
C7 C8 C9 C4 0.3(3)
C7 C8 C9 N1 178.3(2)
N2 C4 C9 C8 178.29(19)
C5 C4 C9 C8 -0.3(3)
N2 C4 C9 N1 -0.1(2)
C5 C4 C9 N1 -178.68(19)
C2 N1 C9 C8 -177.3(2)
Co N1 C9 C8 21.8(3)
C2 N1 C9 C4 0.9(2)
Co N1 C9 C4 -160.00(16)
C19 N7 C10 C11 -80.0(2)
C1 N7 C10 C11 153.41(17)
Co N7 C10 C11 36.38(18)
C18 N3 C11 N4 0.7(2)
Co N3 C11 N4 176.74(14)
C18 N3 C11 C10 -178.19(19)
Co N3 C11 C10 -2.1(3)
C13 N4 C11 N3 -0.8(2)
C12 N4 C11 N3 -177.0(2)
C13 N4 C11 C10 178.0(2)
C12 N4 C11 C10 1.9(4)
N7 C10 C11 N3 -26.2(3)
N7 C10 C11 N4 155.0(2)
C11 N4 C13 C18 0.6(2)
C12 N4 C13 C18 176.9(2)
C11 N4 C13 C14 -179.0(3)
C12 N4 C13 C14 -2.7(4)
N4 C13 C14 C15 178.7(3)
C18 C13 C14 C15 -0.9(4)
C13 C14 C15 C16 0.3(5)
C14 C15 C16 C17 0.9(5)
C15 C16 C17 C18 -1.5(5)
C16 C17 C18 N3 -178.1(3)
C16 C17 C18 C13 1.0(4)
C11 N3 C18 C17 178.9(3)
Co N3 C18 C17 4.1(4)
C11 N3 C18 C13 -0.3(2)
Co N3 C18 C13 -175.14(16)
N4 C13 C18 C17 -179.5(2)
C14 C13 C18 C17 0.2(4)
N4 C13 C18 N3 -0.1(2)
C14 C13 C18 N3 179.5(2)
C10 N7 C19 C20 146.98(18)
C1 N7 C19 C20 -85.3(2)
Co N7 C19 C20 31.44(19)
C27 N5 C20 N6 -0.1(2)
Co N5 C20 N6 174.69(13)
C27 N5 C20 C19 -177.83(18)
Co N5 C20 C19 -3.1(2)
C22 N6 C20 N5 -0.2(2)
C21 N6 C20 N5 178.40(19)
C22 N6 C20 C19 177.54(19)
C21 N6 C20 C19 -3.9(3)
N7 C19 C20 N5 -21.8(3)
N7 C19 C20 N6 160.68(18)
C20 N6 C22 C23 -178.7(2)
C21 N6 C22 C23 2.7(4)
C20 N6 C22 C27 0.3(2)
C21 N6 C22 C27 -178.25(19)
N6 C22 C23 C24 -179.7(2)
C27 C22 C23 C24 1.4(3)
C22 C23 C24 C25 -0.1(3)
C23 C24 C25 C26 -0.7(3)
C24 C25 C26 C27 0.2(3)
C20 N5 C27 C26 -179.0(2)
Co N5 C27 C26 8.0(3)
C20 N5 C27 C22 0.3(2)
Co N5 C27 C22 -172.74(15)
C25 C26 C27 N5 -179.8(2)
C25 C26 C27 C22 1.0(3)
N6 C22 C27 N5 -0.4(2)
C23 C22 C27 N5 178.79(18)
N6 C22 C27 C26 178.98(17)
C23 C22 C27 C26 -1.9(3)
Co O1 C28 O2 -0.3(3)
Co O1 C28 C29 179.49(14)
O2 C28 C29 C30 173.9(2)
O1 C28 C29 C30 -5.9(3)
O2 C28 C29 C34 -5.0(3)
O1 C28 C29 C34 175.2(2)
C34 C29 C30 C31 -0.8(3)
C28 C29 C30 C31 -179.7(2)
C29 C30 C31 C32 1.6(4)
C30 C31 C32 C33 -0.9(4)
C31 C32 C33 C34 -0.7(4)
C32 C33 C34 O3 -179.0(2)
C32 C33 C34 C29 1.6(4)
C30 C29 C34 O3 179.8(2)
C28 C29 C34 O3 -1.3(3)
C30 C29 C34 C33 -0.9(3)
C28 C29 C34 C33 178.1(2)
C37' O8 C37 N8 -1.2(5)
C37' N8 C37 O8 1.3(5)
C36' N8 C37 O8 -178.3(7)
C35 N8 C37 O8 -0.6(8)
C36 N8 C37 O8 175.4(6)
C35' N8 C37 O8 17(2)
C37 O8 C37' N8 1.3(5)
C37 N8 C37' O8 -1.2(5)
C36' N8 C37' O8 -0.7(8)
C35 N8 C37' O8 177.1(7)
C36 N8 C37' O8 -31(3)
C35' N8 C37' O8 -177.0(5)
C40 N9 C38 O9 179.5(4)
C39 N9 C38 O9 0.4(4)
